data_7015111
loop_
_publ_author_name
'Beheshti, Azizollah'
'Clegg, William'
'Khorramdin, Rahman'
'Nobakht, Valiollah'
'Russo, Luca'

_publ_section_title
;
 Synthesis and structural characterization of mixed-metal complexes of
 Cu(I) with MOS3 cores (M = Mo, W) and of an unusual polymeric
 AgI/mercaptoimidazole complex with five different Ag(I) coordination
 environments.
;
_journal_issue 12
_journal_name_full 'Dalton transactions (Cambridge, England : 2003)'
_journal_page_first 2815
_journal_page_last 2821
_journal_paper_doi 10.1039/c0dt01195a
_journal_volume 40
_journal_year 2011
_chemical_formula_moiety 'C15 H30 Cu3 I Mo N6 O S6,0.5 C2 H6 O'
_chemical_formula_sum 'C16.5 H33 Cu3 I Mo N6 O1.5 S6'
_chemical_formula_weight 945.31
_chemical_name_systematic
;
?
;
_space_group_IT_number 167
_symmetry_cell_setting trigonal
_symmetry_space_group_name_Hall '-R 3 2"c'
_symmetry_space_group_name_H-M 'R -3 c :H'
_atom_sites_solution_hydrogens mixed
_atom_sites_solution_primary direct
_atom_sites_solution_secondary difmap
_audit_creation_method SHELXL-97
_cell_angle_alpha 90.00
_cell_angle_beta 90.00
_cell_angle_gamma 120.00
_cell_formula_units_Z 12
_cell_length_a 13.019(2)
_cell_length_b 13.019(2)
_cell_length_c 63.286(10)
_cell_measurement_reflns_used 6500
_cell_measurement_temperature 150(2)
_cell_measurement_theta_max 28.2
_cell_measurement_theta_min 2.21
_cell_volume 9290(2)
_computing_cell_refinement 'Bruker SAINT'
_computing_data_collection 'Bruker SMART'
_computing_data_reduction 'Bruker SAINT'
_computing_molecular_graphics 'Bruker SHELXTL'
_computing_publication_material 'Bruker SHELXTL and local programs'
_computing_structure_refinement 'Bruker SHELXTL'
_computing_structure_solution 'Bruker SHELXTL'
_diffrn_ambient_temperature 150(2)
_diffrn_measured_fraction_theta_full 0.960
_diffrn_measured_fraction_theta_max 0.960
_diffrn_measurement_device_type 'Bruker SMART 1K CCD diffractometer'
_diffrn_measurement_method 'thin-slice \w scans'
_diffrn_radiation_monochromator graphite
_diffrn_radiation_source 'sealed tube'
_diffrn_radiation_type MoK\a
_diffrn_radiation_wavelength 0.71073
_diffrn_reflns_av_R_equivalents 0.0000
_diffrn_reflns_av_sigmaI/netI 0.0468
_diffrn_reflns_limit_h_max 0
_diffrn_reflns_limit_h_min -13
_diffrn_reflns_limit_k_max 15
_diffrn_reflns_limit_k_min 0
_diffrn_reflns_limit_l_max 74
_diffrn_reflns_limit_l_min 0
_diffrn_reflns_number 1761
_diffrn_reflns_theta_full 25.00
_diffrn_reflns_theta_max 25.00
_diffrn_reflns_theta_min 1.92
_diffrn_standards_number 0
_exptl_absorpt_coefficient_mu 3.854
_exptl_absorpt_correction_T_max 0.528
_exptl_absorpt_correction_T_min 0.354
_exptl_absorpt_correction_type multi-scan
_exptl_absorpt_process_details SADABS
_exptl_crystal_colour red
_exptl_crystal_density_diffrn 2.028
_exptl_crystal_density_method 'not measured'
_exptl_crystal_description block
_exptl_crystal_F_000 5568
_exptl_crystal_size_max 0.34
_exptl_crystal_size_mid 0.29
_exptl_crystal_size_min 0.19
_platon_squeeze_details
;
SQUEEZE used to remove a molecule of disordered solvent acetone which
was lying on a three-fold axis.
;
_refine_diff_density_max 1.088
_refine_diff_density_min -3.762
_refine_diff_density_rms 0.222
_refine_ls_extinction_method none
_refine_ls_goodness_of_fit_ref 1.121
_refine_ls_hydrogen_treatment mixed
_refine_ls_matrix_type full
_refine_ls_number_parameters 108
_refine_ls_number_reflns 1761
_refine_ls_number_restraints 0
_refine_ls_restrained_S_all 1.121
_refine_ls_R_factor_all 0.1054
_refine_ls_R_factor_gt 0.0773
_refine_ls_shift/su_max 0.000
_refine_ls_shift/su_mean 0.000
_refine_ls_structure_factor_coef Fsqd
_refine_ls_weighting_details 'calc w=1/[\s^2^(Fo^2^)+(0.1492P)^2^+0.0000P] where P=(Fo^2^+2Fc^2^)/3'
_refine_ls_weighting_scheme calc
_refine_ls_wR_factor_gt 0.2140
_refine_ls_wR_factor_ref 0.2274
_reflns_number_gt 1228
_reflns_number_total 1761
_reflns_threshold_expression I>2\s(I)
_cod_data_source_file c0dt01195a.txt
_cod_data_source_block ab65_compound1
_cod_original_sg_symbol_H-M 'R -3 c'
_cod_database_code 7015111

loop_
_symmetry_equiv_pos_as_xyz
'x, y, z'
'-y, x-y, z'
'-x+y, -x, z'
'x-y, -y, -z+1/2'
'-x, -x+y, -z+1/2'
'y, x, -z+1/2'
'x+2/3, y+1/3, z+1/3'
'-y+2/3, x-y+1/3, z+1/3'
'-x+y+2/3, -x+1/3, z+1/3'
'x-y+2/3, -y+1/3, -z+5/6'
'-x+2/3, -x+y+1/3, -z+5/6'
'y+2/3, x+1/3, -z+5/6'
'x+1/3, y+2/3, z+2/3'
'-y+1/3, x-y+2/3, z+2/3'
'-x+y+1/3, -x+2/3, z+2/3'
'x-y+1/3, -y+2/3, -z+7/6'
'-x+1/3, -x+y+2/3, -z+7/6'
'y+1/3, x+2/3, -z+7/6'
'-x, -y, -z'
'y, -x+y, -z'
'x-y, x, -z'
'-x+y, y, z-1/2'
'x, x-y, z-1/2'
'-y, -x, z-1/2'
'-x+2/3, -y+1/3, -z+1/3'
'y+2/3, -x+y+1/3, -z+1/3'
'x-y+2/3, x+1/3, -z+1/3'
'-x+y+2/3, y+1/3, z-1/6'
'x+2/3, x-y+1/3, z-1/6'
'-y+2/3, -x+1/3, z-1/6'
'-x+1/3, -y+2/3, -z+2/3'
'y+1/3, -x+y+2/3, -z+2/3'
'x-y+1/3, x+2/3, -z+2/3'
'-x+y+1/3, y+2/3, z+1/6'
'x+1/3, x-y+2/3, z+1/6'
'-y+1/3, -x+2/3, z+1/6'

loop_
_atom_site_label
_atom_site_type_symbol
_atom_site_fract_x
_atom_site_fract_y
_atom_site_fract_z
_atom_site_U_iso_or_equiv
_atom_site_adp_type
_atom_site_occupancy
_atom_site_symmetry_multiplicity
_atom_site_calc_flag
_atom_site_refinement_flags
_atom_site_disorder_assembly
_atom_site_disorder_group
I I 0.0000 0.0000 0.14922(4) 0.0430(7) Uani 0.895(5) 3 d SP A 1
I' I 0.0000 0.0000 0.1365(4) 0.0430(7) Uani 0.105(5) 3 d SP . 2
Mo Mo 0.0000 0.0000 0.07677(3) 0.0265(5) Uani 1 3 d S . .
Cu Cu 0.11341(12) -0.06332(12) 0.10376(2) 0.0374(5) Uani 1 1 d . . .
S1 S 0.2107(2) -0.1321(3) 0.12171(5) 0.0361(7) Uani 1 1 d . A .
S2 S -0.0673(2) -0.1844(2) 0.08975(5) 0.0326(7) Uani 1 1 d . . .
O O 0.0000 0.0000 0.0495(2) 0.031(3) Uani 1 3 d S . .
N1 N 0.1176(8) -0.3515(8) 0.13501(14) 0.029(2) Uani 1 1 d . A .
H1N H 0.180(12) -0.347(11) 0.1298(18) 0.035 Uiso 1 1 d . . .
N2 N -0.0014(9) -0.2699(9) 0.13928(16) 0.040(2) Uani 1 1 d . A .
H2N H 0.027(12) -0.190(12) 0.1379(19) 0.049 Uiso 1 1 d . . .
C1 C 0.0981(9) -0.2615(10) 0.13297(16) 0.030(2) Uani 1 1 d . . .
C2 C 0.0471(12) -0.4542(10) 0.1485(2) 0.044(3) Uani 1 1 d . . .
H2A H 0.0338 -0.4267 0.1623 0.053 Uiso 1 1 calc R A .
H2B H 0.0922 -0.4956 0.1512 0.053 Uiso 1 1 calc R . .
C3 C -0.0732(13) -0.5418(13) 0.1387(3) 0.063(4) Uani 1 1 d . A .
H3A H -0.0614 -0.5854 0.1270 0.075 Uiso 1 1 calc R . .
H3B H -0.1243 -0.6002 0.1494 0.075 Uiso 1 1 calc R . .
C4 C -0.1318(15) -0.4778(14) 0.1305(3) 0.083(5) Uani 1 1 d . . .
H4A H -0.1013 -0.4497 0.1161 0.099 Uiso 1 1 calc R A .
H4B H -0.2176 -0.5357 0.1292 0.099 Uiso 1 1 calc R . .
C5 C -0.1195(11) -0.3772(11) 0.1425(3) 0.075(5) Uani 1 1 d . A .
H5A H -0.1309 -0.3977 0.1577 0.091 Uiso 1 1 calc R . .
H5B H -0.1821 -0.3597 0.1380 0.091 Uiso 1 1 calc R . .

loop_
_atom_site_aniso_label
_atom_site_aniso_U_11
_atom_site_aniso_U_22
_atom_site_aniso_U_33
_atom_site_aniso_U_23
_atom_site_aniso_U_13
_atom_site_aniso_U_12
I 0.0366(6) 0.0366(6) 0.0559(17) 0.000 0.000 0.0183(3)
I' 0.0366(6) 0.0366(6) 0.0559(17) 0.000 0.000 0.0183(3)
Mo 0.0205(6) 0.0205(6) 0.0385(10) 0.000 0.000 0.0103(3)
Cu 0.0282(8) 0.0291(8) 0.0529(10) 0.0047(6) -0.0053(6) 0.0127(6)
S1 0.0235(13) 0.0345(15) 0.0501(19) 0.0070(13) -0.0004(12) 0.0144(12)
S2 0.0272(13) 0.0224(13) 0.0470(18) 0.0016(12) -0.0015(12) 0.0114(11)
O 0.017(4) 0.017(4) 0.061(10) 0.000 0.000 0.0083(18)
N1 0.031(5) 0.030(5) 0.033(5) 0.003(4) 0.005(4) 0.020(4)
N2 0.036(5) 0.033(5) 0.051(6) 0.006(5) 0.011(5) 0.016(4)
C1 0.026(5) 0.038(6) 0.025(6) -0.005(5) 0.006(4) 0.015(5)
C2 0.047(7) 0.032(6) 0.049(8) -0.002(5) 0.003(6) 0.016(6)
C3 0.052(9) 0.055(9) 0.077(11) 0.018(8) 0.018(8) 0.024(7)
C4 0.059(10) 0.045(9) 0.141(16) -0.016(10) -0.002(11) 0.023(8)
C5 0.033(7) 0.029(7) 0.160(17) -0.004(9) 0.027(9) 0.012(6)

loop_
_atom_type_symbol
_atom_type_description
_atom_type_scat_dispersion_real
_atom_type_scat_dispersion_imag
_atom_type_scat_source
C C 0.0033 0.0016 'International Tables Vol C Tables 4.2.6.8 and 6.1.1.4'
H H 0.0000 0.0000 'International Tables Vol C Tables 4.2.6.8 and 6.1.1.4'
N N 0.0061 0.0033 'International Tables Vol C Tables 4.2.6.8 and 6.1.1.4'
O O 0.0106 0.0060 'International Tables Vol C Tables 4.2.6.8 and 6.1.1.4'
S S 0.1246 0.1234 'International Tables Vol C Tables 4.2.6.8 and 6.1.1.4'
Cu Cu 0.3201 1.2651 'International Tables Vol C Tables 4.2.6.8 and 6.1.1.4'
Mo Mo -1.6832 0.6857 'International Tables Vol C Tables 4.2.6.8 and 6.1.1.4'
I I -0.4742 1.8119 'International Tables Vol C Tables 4.2.6.8 and 6.1.1.4'

loop_
_geom_angle_atom_site_label_1
_geom_angle_atom_site_label_2
_geom_angle_atom_site_label_3
_geom_angle
_geom_angle_site_symmetry_1
_geom_angle_site_symmetry_3
_geom_angle_publ_flag
Cu I' Cu 74.4(5) 3 2 ?
Cu I' Cu 74.4(5) . 3 ?
Cu I' Cu 74.4(5) . 2 ?
S2 Mo S2 107.56(9) . 2 ?
S2 Mo S2 107.56(9) . 3 ?
S2 Mo S2 107.56(9) 2 3 ?
S2 Mo O 111.32(8) . . ?
S2 Mo O 111.32(8) 2 . ?
S2 Mo O 111.32(8) 3 . ?
I' Cu S1 103.1(4) . . ?
I' Cu S2 88.7(2) . . ?
I' Cu S2 89.2(2) . 2 ?
S1 Cu S2 122.02(12) . . ?
S1 Cu S2 127.87(12) . 2 ?
S2 Cu S2 108.50(14) . 2 ?
Cu S1 C1 103.2(4) . . ?
Mo S2 Cu 71.67(9) . . ?
Mo S2 Cu 72.14(9) . 3 ?
Cu S2 Cu 102.27(13) . 3 ?
H1N N1 C1 120(8) . . ?
H1N N1 C2 116(8) . . ?
C1 N1 C2 123.8(10) . . ?
H2N N2 C1 93(8) . . ?
H2N N2 C5 136(8) . . ?
C1 N2 C5 129.5(11) . . ?
S1 C1 N1 117.1(8) . . ?
S1 C1 N2 121.7(9) . . ?
N1 C1 N2 121.2(10) . . ?
N1 C2 H2A 109.1 . . ?
N1 C2 H2B 109.1 . . ?
N1 C2 C3 112.6(11) . . ?
H2A C2 H2B 107.8 . . ?
H2A C2 C3 109.1 . . ?
H2B C2 C3 109.1 . . ?
C2 C3 H3A 109.6 . . ?
C2 C3 H3B 109.6 . . ?
C2 C3 C4 110.2(13) . . ?
H3A C3 H3B 108.1 . . ?
H3A C3 C4 109.6 . . ?
H3B C3 C4 109.6 . . ?
C3 C4 H4A 107.7 . . ?
C3 C4 H4B 107.7 . . ?
C3 C4 C5 118.3(17) . . ?
H4A C4 H4B 107.1 . . ?
H4A C4 C5 107.7 . . ?
H4B C4 C5 107.7 . . ?
N2 C5 C4 111.9(12) . . ?
N2 C5 H5A 109.2 . . ?
N2 C5 H5B 109.2 . . ?
C4 C5 H5A 109.2 . . ?
C4 C5 H5B 109.2 . . ?
H5A C5 H5B 107.9 . . ?

loop_
_geom_bond_atom_site_label_1
_geom_bond_atom_site_label_2
_geom_bond_distance
_geom_bond_site_symmetry_2
_geom_bond_publ_flag
I' Cu 2.891(18) . ?
I' Cu 2.891(18) 3 ?
I' Cu 2.891(18) 2 ?
Mo Cu 2.6448(18) . ?
Mo Cu 2.6448(18) 3 ?
Mo Cu 2.6449(18) 2 ?
Mo S2 2.259(3) . ?
Mo S2 2.259(3) 2 ?
Mo S2 2.259(3) 3 ?
Mo O 1.723(15) . ?
Cu S1 2.198(3) . ?
Cu S2 2.258(3) . ?
Cu S2 2.233(3) 2 ?
S1 C1 1.740(11) . ?
S2 Cu 2.233(3) 3 ?
N1 H1N 0.85(13) . ?
N1 C1 1.323(14) . ?
N1 C2 1.459(15) . ?
N2 H2N 0.92(13) . ?
N2 C1 1.307(14) . ?
N2 C5 1.486(15) . ?
C2 H2A 0.990 . ?
C2 H2B 0.990 . ?
C2 C3 1.54(2) . ?
C3 H3A 0.990 . ?
C3 H3B 0.990 . ?
C3 C4 1.48(2) . ?
C4 H4A 0.990 . ?
C4 H4B 0.990 . ?
C4 C5 1.45(2) . ?
C5 H5A 0.990 . ?
C5 H5B 0.990 . ?

loop_
_geom_hbond_atom_site_label_D
_geom_hbond_atom_site_label_H
_geom_hbond_atom_site_label_A
_geom_hbond_distance_DH
_geom_hbond_distance_HA
_geom_hbond_distance_DA
_geom_hbond_angle_DHA
_geom_hbond_site_symmetry_A
N1 H1N O 0.85(13) 2.07(13) 2.926(11) 180(14) 16_544
N2 H2N I' 0.92(13) 2.67(13) 3.509(10) 153(11) .
N2 H2N I 0.92(13) 2.76(13) 3.561(10) 146(10) .

loop_
_platon_squeeze_void_nr
_platon_squeeze_void_average_x
_platon_squeeze_void_average_y
_platon_squeeze_void_average_z
_platon_squeeze_void_volume
_platon_squeeze_void_count_electrons
1 -0.001 0.000 0.000 23.5 1.6
2 0.000 0.000 0.250 131.0 27.2
3 -0.001 0.000 0.500 23.5 1.7
4 0.000 0.000 0.750 131.0 27.5
5 0.333 0.667 0.417 134.6 27.4
6 0.333 0.667 0.917 134.6 27.3
7 0.333 0.666 0.167 22.7 1.6
8 0.333 0.666 0.667 22.7 1.5
9 0.667 0.333 0.083 134.6 27.4
10 0.667 0.333 0.583 134.6 27.3
11 0.666 0.333 0.333 22.6 1.6
12 0.666 0.333 0.833 22.6 1.6
